data_6000135
loop_
_publ_author_name
'Riou, D.'
'Belier, F.'
'Serre, C.'
'Nogues, M.'
'Vichard, D.'
'Ferey, G.'

_publ_section_title
;
 Hybrid open-frameworks: hydrothermal synthesis, structure determinations
 and magnetic properties of MIL-29, two copper diphosphonates
 (Cu-II(H2O))(2){O3P-X-PO3} with X=C2H4, CH2-C6H4-CH2
;
_journal_name_full
;
 International Journal of Inorganic Materials
;
_journal_page_first 29
_journal_page_last 33
_journal_paper_doi 10.1016/S1466-6049(99)00066-5
_journal_volume 2
_journal_year 2000
_chemical_formula_sum 'C2 H8 Cu2 O8 P2'
_space_group_name_H-M_alt 'P 1 21/c 1'
_cell_angle_alpha 90.000
_cell_angle_beta 116.281
_cell_angle_gamma 90.000
_cell_length_a 8.0670
_cell_length_b 7.5889
_cell_length_c 7.3997
_cell_volume 406.18
_cod_database_code 6000135

loop_
_atom_site_label
_atom_site_fract_x
_atom_site_fract_y
_atom_site_fract_z
? ? ? ?
